data_7102922
loop_
_publ_author_name
'Prokofieva, Angelina'
'Prikhod'ko, Alexander I'
'Dechert, Sebastian'
'Meyer, Franc'

_publ_section_title
;
 Selective benzylic C-C coupling catalyzed by a bioinspired dicopper
 complex.
;
_journal_issue 8
_journal_name_full 'Chemical communications (Cambridge, England)'
_journal_page_first 1005
_journal_page_last 1007
_journal_paper_doi 10.1039/b718162k
_journal_year 2008
_chemical_formula_moiety 'C32 H37 Cu2 F5 N12 O2 2+, 2(Cl O4 -), C H4 O'
_chemical_formula_sum 'C33 H41 Cl2 Cu2 F5 N12 O11'
_chemical_formula_weight 1074.76
_chemical_name_systematic
;
?
;
_space_group_IT_number 2
_symmetry_cell_setting triclinic
_symmetry_space_group_name_Hall '-P 1'
_symmetry_space_group_name_H-M 'P -1'
_atom_sites_solution_hydrogens geom
_atom_sites_solution_primary direct
_atom_sites_solution_secondary difmap
_audit_creation_method SHELXL-97
_cell_angle_alpha 93.767(8)
_cell_angle_beta 100.704(8)
_cell_angle_gamma 93.458(8)
_cell_formula_units_Z 2
_cell_length_a 11.5528(11)
_cell_length_b 13.1929(14)
_cell_length_c 14.9182(14)
_cell_measurement_reflns_used 21952
_cell_measurement_temperature 133(2)
_cell_measurement_theta_max 24.77
_cell_measurement_theta_min 1.55
_cell_volume 2223.3(4)
_computing_cell_refinement 'X-AREA (Stoe & Cie, 2002)'
_computing_data_collection 'X-AREA (Stoe & Cie, 2002)'
_computing_data_reduction 'X-AREA (Stoe & Cie, 2002)'
_computing_molecular_graphics 'DIAMOND (Brandenburg, 2001)'
_computing_publication_material 'SHELXL-97 (Sheldrick, 1997)'
_computing_structure_refinement 'SHELXL-97 (Sheldrick, 1997)'
_computing_structure_solution 'SHELXS-97 (Sheldrick, 1990)'
_diffrn_ambient_temperature 133(2)
_diffrn_measured_fraction_theta_full 0.990
_diffrn_measured_fraction_theta_max 0.990
_diffrn_measurement_device_type 'Stoe IPDS II'
_diffrn_measurement_method \w
_diffrn_radiation_monochromator graphite
_diffrn_radiation_source 'fine-focus sealed tube'
_diffrn_radiation_type MoK\a
_diffrn_radiation_wavelength 0.71073
_diffrn_reflns_av_R_equivalents 0.0973
_diffrn_reflns_av_sigmaI/netI 0.0818
_diffrn_reflns_limit_h_max 13
_diffrn_reflns_limit_h_min -11
_diffrn_reflns_limit_k_max 15
_diffrn_reflns_limit_k_min -15
_diffrn_reflns_limit_l_max 17
_diffrn_reflns_limit_l_min -17
_diffrn_reflns_number 21952
_diffrn_reflns_theta_full 24.77
_diffrn_reflns_theta_max 24.77
_diffrn_reflns_theta_min 1.55
_exptl_absorpt_coefficient_mu 1.167
_exptl_absorpt_correction_T_max 0.8590
_exptl_absorpt_correction_T_min 0.6779
_exptl_absorpt_correction_type numerical
_exptl_absorpt_process_details 'X-RED (Stoe & Cie, 2002)'
_exptl_crystal_colour green
_exptl_crystal_density_diffrn 1.605
_exptl_crystal_density_method 'not measured'
_exptl_crystal_description block
_exptl_crystal_F_000 1096
_exptl_crystal_size_max 0.22
_exptl_crystal_size_mid 0.17
_exptl_crystal_size_min 0.13
_refine_diff_density_max 0.933
_refine_diff_density_min -0.652
_refine_diff_density_rms 0.102
_refine_ls_extinction_method none
_refine_ls_goodness_of_fit_ref 1.007
_refine_ls_hydrogen_treatment mixed
_refine_ls_matrix_type full
_refine_ls_number_parameters 607
_refine_ls_number_reflns 7560
_refine_ls_number_restraints 62
_refine_ls_restrained_S_all 1.010
_refine_ls_R_factor_all 0.1100
_refine_ls_R_factor_gt 0.0696
_refine_ls_shift/su_max 0.001
_refine_ls_shift/su_mean 0.000
_refine_ls_structure_factor_coef Fsqd
_refine_ls_weighting_details 'calc w=1/[\s^2^(Fo^2^)+(0.1198P)^2^+0.0000P] where P=(Fo^2^+2Fc^2^)/3'
_refine_ls_weighting_scheme calc
_refine_ls_wR_factor_gt 0.1776
_refine_ls_wR_factor_ref 0.2023
_reflns_number_gt 4877
_reflns_number_total 7560
_reflns_threshold_expression >2sigma(I)
_cod_data_source_file b718162k.txt
_cod_data_source_block 2_ap14
_cod_database_code 7102922

loop_
_symmetry_equiv_pos_as_xyz
'x, y, z'
'-x, -y, -z'

loop_
_atom_site_label
_atom_site_type_symbol
_atom_site_fract_x
_atom_site_fract_y
_atom_site_fract_z
_atom_site_U_iso_or_equiv
_atom_site_adp_type
_atom_site_occupancy
_atom_site_symmetry_multiplicity
_atom_site_calc_flag
_atom_site_refinement_flags
_atom_site_disorder_assembly
_atom_site_disorder_group
Cu1 Cu 0.69943(6) 0.64938(6) 0.20510(5) 0.0433(2) Uani 1 1 d . . .
Cu2 Cu 0.75380(7) 0.83692(6) 0.45906(5) 0.0434(2) Uani 1 1 d . . .
Cl1 Cl 0.16095(14) 0.43706(16) 0.14709(12) 0.0591(5) Uani 1 1 d . . .
Cl2 Cl 0.78911(18) 0.19100(18) 0.21962(14) 0.0704(6) Uani 1 1 d D . .
F1 F 0.3750(4) 0.8297(4) 0.1831(3) 0.0755(14) Uani 1 1 d . . .
F2 F 0.1810(4) 0.7813(5) 0.2506(4) 0.103(2) Uani 1 1 d . . .
F3 F 0.1838(4) 0.6401(5) 0.3755(5) 0.118(3) Uani 1 1 d . . .
F4 F 0.3860(5) 0.5450(4) 0.4292(4) 0.0890(17) Uani 1 1 d . . .
F5 F 0.5795(4) 0.5895(3) 0.3624(3) 0.0627(11) Uani 1 1 d . . .
N1 N 0.8106(4) 0.6624(4) 0.3272(3) 0.0421(12) Uani 1 1 d . . .
N2 N 0.8188(4) 0.7153(4) 0.4095(3) 0.0431(13) Uani 1 1 d . . .
N3 N 0.8371(4) 0.5664(4) 0.1709(4) 0.0454(13) Uani 1 1 d . . .
N4 N 0.7666(5) 0.7495(4) 0.1203(4) 0.0477(14) Uani 1 1 d . . .
N5 N 0.9183(5) 0.7914(5) 0.0549(4) 0.0581(16) Uani 1 1 d . . .
N6 N 0.6012(4) 0.5252(4) 0.1430(3) 0.0449(13) Uani 1 1 d . . .
N7 N 0.5902(5) 0.3843(4) 0.0525(3) 0.0452(13) Uani 1 1 d . . .
N8 N 0.8243(5) 0.7767(4) 0.5818(3) 0.0463(13) Uani 1 1 d . . .
N9 N 0.8310(5) 0.9690(4) 0.5270(3) 0.0463(13) Uani 1 1 d . . .
N10 N 0.9461(5) 1.0407(5) 0.6513(4) 0.0534(15) Uani 1 1 d . . .
N11 N 0.5942(4) 0.8130(4) 0.5114(4) 0.0443(13) Uani 1 1 d . . .
N12 N 0.5169(5) 0.7274(4) 0.6111(4) 0.0521(14) Uani 1 1 d . . .
O1 O 0.5796(4) 0.7357(4) 0.2345(3) 0.0500(11) Uani 1 1 d D . .
O2 O 0.6939(4) 0.8867(4) 0.3395(3) 0.0514(12) Uani 1 1 d D . .
H2 H 0.666(7) 0.843(5) 0.298(4) 0.080 Uiso 1 1 d D . .
O11 O 0.1625(7) 0.4360(6) 0.2408(4) 0.101(2) Uani 1 1 d . . .
O12 O 0.2305(5) 0.3612(5) 0.1142(4) 0.0792(17) Uani 1 1 d . . .
O13 O 0.2110(5) 0.5410(4) 0.1336(4) 0.0732(16) Uani 1 1 d . . .
O14 O 0.0471(4) 0.4254(4) 0.0930(4) 0.0696(15) Uani 1 1 d . . .
O21A O 0.7162(8) 0.2707(6) 0.2172(6) 0.120(3) Uani 0.816(9) 1 d PD A 1
O22A O 0.8183(8) 0.1577(8) 0.3057(4) 0.110(3) Uani 0.816(9) 1 d PD A 1
O23A O 0.7331(10) 0.1100(6) 0.1578(6) 0.150(6) Uani 0.816(9) 1 d PD A 1
O24A O 0.8926(6) 0.2248(9) 0.1897(6) 0.129(4) Uani 0.816(9) 1 d PD A 1
O21B O 0.824(3) 0.2918(11) 0.209(3) 0.120(3) Uani 0.184(9) 1 d PD A 2
O22B O 0.837(3) 0.165(3) 0.3068(12) 0.110(3) Uani 0.184(9) 1 d PD A 2
O23B O 0.829(3) 0.127(2) 0.155(2) 0.150(6) Uani 0.184(9) 1 d PD A 2
O24B O 0.6659(8) 0.179(3) 0.205(2) 0.129(4) Uani 0.184(9) 1 d PD A 2
C1 C 0.9484(6) 0.5942(5) 0.4254(4) 0.0462(15) Uani 1 1 d . . .
H1 H 1.0072 0.5533 0.4500 0.080 Uiso 1 1 calc R . .
C2 C 0.8867(5) 0.5902(5) 0.3367(4) 0.0445(15) Uani 1 1 d . . .
C3 C 0.9020(6) 0.6736(5) 0.4694(4) 0.0481(16) Uani 1 1 d . . .
C4 C 0.8846(6) 0.5166(5) 0.2551(5) 0.0503(17) Uani 1 1 d . . .
H4A H 0.9639 0.4972 0.2534 0.080 Uiso 1 1 calc R . .
H4B H 0.8352 0.4556 0.2592 0.080 Uiso 1 1 calc R . .
C5 C 0.9290(6) 0.6358(5) 0.1456(5) 0.0508(17) Uani 1 1 d . . .
H5A H 0.9878 0.6590 0.1995 0.080 Uiso 1 1 calc R . .
H5B H 0.9680 0.6004 0.1020 0.080 Uiso 1 1 calc R . .
C6 C 0.8727(6) 0.7231(5) 0.1052(4) 0.0481(17) Uani 1 1 d . . .
C7 C 0.7452(7) 0.8378(6) 0.0776(5) 0.0585(19) Uani 1 1 d . . .
H7 H 0.6780 0.8735 0.0765 0.080 Uiso 1 1 calc R . .
C8 C 0.8372(8) 0.8647(7) 0.0377(5) 0.067(2) Uani 1 1 d . . .
H8 H 0.8447 0.9215 0.0049 0.080 Uiso 1 1 calc R . .
C9 C 1.0301(8) 0.7889(7) 0.0230(6) 0.076(3) Uani 1 1 d . . .
H9A H 1.0821 0.8462 0.0514 0.080 Uiso 1 1 calc R . .
H9B H 1.0160 0.7917 -0.0423 0.080 Uiso 1 1 calc R . .
H9C H 1.0658 0.7270 0.0387 0.080 Uiso 1 1 calc R . .
C10 C 0.7874(6) 0.4886(6) 0.0932(5) 0.0505(17) Uani 1 1 d . . .
H10A H 0.7938 0.5156 0.0353 0.080 Uiso 1 1 calc R . .
H10B H 0.8304 0.4277 0.0989 0.080 Uiso 1 1 calc R . .
C11 C 0.6612(6) 0.4641(5) 0.0973(4) 0.0439(15) Uani 1 1 d . . .
C12 C 0.4865(5) 0.4818(5) 0.1272(4) 0.0453(16) Uani 1 1 d . . .
H12 H 0.4243 0.5078 0.1507 0.080 Uiso 1 1 calc R . .
C13 C 0.4798(6) 0.3952(5) 0.0720(4) 0.0463(16) Uani 1 1 d . . .
H13 H 0.4129 0.3512 0.0512 0.080 Uiso 1 1 calc R . .
C14 C 0.6242(6) 0.3044(6) -0.0069(5) 0.0552(18) Uani 1 1 d . . .
H14A H 0.6749 0.3336 -0.0442 0.080 Uiso 1 1 calc R . .
H14B H 0.5548 0.2709 -0.0455 0.080 Uiso 1 1 calc R . .
H14C H 0.6655 0.2558 0.0296 0.080 Uiso 1 1 calc R . .
C15 C 0.9286(6) 0.7230(6) 0.5660(4) 0.0499(17) Uani 1 1 d . . .
H15A H 0.9448 0.6716 0.6094 0.080 Uiso 1 1 calc R . .
H15B H 0.9975 0.7709 0.5741 0.080 Uiso 1 1 calc R . .
C16 C 0.8565(6) 0.8597(6) 0.6552(4) 0.0539(18) Uani 1 1 d . . .
H16A H 0.9260 0.8446 0.6981 0.080 Uiso 1 1 calc R . .
H16B H 0.7922 0.8674 0.6881 0.080 Uiso 1 1 calc R . .
C17 C 0.8806(6) 0.9542(6) 0.6116(4) 0.0516(18) Uani 1 1 d . . .
C18 C 0.8654(6) 1.0664(5) 0.5096(5) 0.0509(17) Uani 1 1 d . . .
H18 H 0.8450 1.0970 0.4550 0.080 Uiso 1 1 calc R . .
C19 C 0.9360(6) 1.1094(6) 0.5890(5) 0.058(2) Uani 1 1 d . . .
H19 H 0.9711 1.1755 0.5979 0.080 Uiso 1 1 calc R . .
C20 C 1.0184(8) 1.0547(7) 0.7445(6) 0.080(3) Uani 1 1 d . . .
H20A H 1.0801 1.1074 0.7467 0.080 Uiso 1 1 calc R . .
H20B H 1.0526 0.9922 0.7601 0.080 Uiso 1 1 calc R . .
H20C H 0.9694 1.0737 0.7874 0.080 Uiso 1 1 calc R . .
C21 C 0.7299(6) 0.7030(6) 0.6023(5) 0.0497(17) Uani 1 1 d . . .
H21A H 0.7296 0.6379 0.5680 0.080 Uiso 1 1 calc R . .
H21B H 0.7439 0.6923 0.6671 0.080 Uiso 1 1 calc R . .
C22 C 0.6141(6) 0.7489(5) 0.5749(4) 0.0441(15) Uani 1 1 d . . .
C23 C 0.4793(6) 0.8351(6) 0.5056(5) 0.0543(18) Uani 1 1 d . . .
H23 H 0.4404 0.8792 0.4661 0.080 Uiso 1 1 calc R . .
C24 C 0.4306(6) 0.7829(6) 0.5662(5) 0.0571(19) Uani 1 1 d . . .
H24 H 0.3534 0.7845 0.5757 0.080 Uiso 1 1 calc R . .
C25 C 0.5040(8) 0.6576(7) 0.6832(6) 0.070(2) Uani 1 1 d . . .
H25A H 0.4650 0.5939 0.6554 0.080 Uiso 1 1 calc R . .
H25B H 0.4581 0.6876 0.7240 0.080 Uiso 1 1 calc R . .
H25C H 0.5807 0.6462 0.7170 0.080 Uiso 1 1 calc R . .
C26 C 0.4844(6) 0.7094(6) 0.2684(5) 0.0521(18) Uani 1 1 d . . .
C27 C 0.3788(6) 0.7589(7) 0.2421(6) 0.061(2) Uani 1 1 d . . .
C28 C 0.2805(7) 0.7336(8) 0.2787(7) 0.077(3) Uani 1 1 d . . .
C29 C 0.2804(6) 0.6626(8) 0.3400(7) 0.076(3) Uani 1 1 d . . .
C30 C 0.3822(7) 0.6143(7) 0.3673(6) 0.067(2) Uani 1 1 d . . .
C31 C 0.4809(6) 0.6389(6) 0.3312(5) 0.057(2) Uani 1 1 d . . .
C32 C 0.6173(8) 0.9689(6) 0.3302(6) 0.069(2) Uani 1 1 d . . .
H32A H 0.5366 0.9419 0.3206 0.080 Uiso 1 1 calc R . .
H32B H 0.6296 1.0057 0.2790 0.080 Uiso 1 1 calc R . .
H32C H 0.6346 1.0140 0.3850 0.080 Uiso 1 1 calc R . .
O3 O 0.7101(8) 0.8328(7) 0.8137(6) 0.046(2) Uiso 0.50 1 d PD B -3
H3 H 0.7058 0.7779 0.8361 0.080 Uiso 0.50 1 calc PR B -3
C41 C 0.6164(14) 0.8895(15) 0.8306(15) 0.095(6) Uiso 0.50 1 d PD B -3
H41A H 0.6039 0.8812 0.8916 0.080 Uiso 0.50 1 calc PR B -3
H41B H 0.5459 0.8659 0.7875 0.080 Uiso 0.50 1 calc PR B -3
H41C H 0.6352 0.9602 0.8241 0.080 Uiso 0.50 1 calc PR B -3
O4 O 0.478(2) 1.1044(16) 1.1053(15) 0.158(7) Uiso 0.50 1 d PD C -3
H4 H 0.4866 1.1515 1.0733 0.080 Uiso 0.50 1 calc PR C -3
C42 C 0.476(3) 1.0107(19) 1.0532(19) 0.155(11) Uiso 0.50 1 d PD C -3
H42A H 0.5202 1.0199 1.0052 0.080 Uiso 0.50 1 calc PR C -3
H42B H 0.3962 0.9874 1.0269 0.080 Uiso 0.50 1 calc PR C -3
H42C H 0.5116 0.9612 1.0920 0.080 Uiso 0.50 1 calc PR C -3

loop_
_atom_site_aniso_label
_atom_site_aniso_U_11
_atom_site_aniso_U_22
_atom_site_aniso_U_33
_atom_site_aniso_U_23
_atom_site_aniso_U_13
_atom_site_aniso_U_12
Cu1 0.0276(4) 0.0554(5) 0.0425(4) -0.0157(4) 0.0034(3) -0.0015(3)
Cu2 0.0371(4) 0.0520(5) 0.0352(4) -0.0106(3) -0.0006(3) -0.0046(3)
Cl1 0.0338(8) 0.0884(14) 0.0515(10) -0.0124(9) 0.0043(7) 0.0064(8)
Cl2 0.0560(11) 0.0887(15) 0.0620(11) 0.0005(10) 0.0023(9) 0.0036(10)
F1 0.057(3) 0.095(4) 0.064(3) -0.022(3) -0.011(2) 0.021(2)
F2 0.032(2) 0.143(5) 0.119(4) -0.060(4) -0.004(3) 0.013(3)
F3 0.052(3) 0.147(5) 0.153(5) -0.074(4) 0.055(3) -0.035(3)
F4 0.084(4) 0.089(4) 0.096(4) -0.028(3) 0.046(3) -0.029(3)
F5 0.050(2) 0.068(3) 0.068(3) -0.007(2) 0.013(2) -0.006(2)
N1 0.031(3) 0.050(3) 0.042(3) -0.011(2) 0.004(2) -0.002(2)
N2 0.033(3) 0.052(3) 0.039(3) -0.009(2) 0.000(2) -0.003(2)
N3 0.035(3) 0.051(3) 0.048(3) -0.016(2) 0.011(2) -0.004(2)
N4 0.034(3) 0.058(4) 0.045(3) -0.015(3) -0.001(2) -0.003(3)
N5 0.047(3) 0.069(4) 0.052(3) -0.014(3) 0.006(3) -0.018(3)
N6 0.032(3) 0.054(3) 0.044(3) -0.012(2) 0.003(2) 0.000(2)
N7 0.039(3) 0.054(3) 0.039(3) -0.013(2) 0.007(2) -0.006(2)
N8 0.036(3) 0.059(3) 0.040(3) -0.006(2) 0.003(2) -0.006(2)
N9 0.042(3) 0.056(3) 0.038(3) -0.009(2) 0.008(2) -0.008(3)
N10 0.039(3) 0.061(4) 0.050(3) -0.023(3) -0.001(2) -0.012(3)
N11 0.033(3) 0.052(3) 0.044(3) -0.014(3) 0.004(2) -0.002(2)
N12 0.047(3) 0.054(3) 0.054(3) -0.013(3) 0.015(3) -0.003(3)
O1 0.028(2) 0.064(3) 0.052(3) -0.018(2) 0.0034(19) -0.001(2)
O2 0.047(3) 0.058(3) 0.042(2) -0.008(2) -0.004(2) -0.003(2)
O11 0.107(5) 0.135(6) 0.058(4) 0.010(4) -0.002(3) 0.037(5)
O12 0.043(3) 0.084(4) 0.108(5) -0.028(3) 0.020(3) 0.005(3)
O13 0.058(3) 0.068(3) 0.089(4) -0.020(3) 0.016(3) -0.015(3)
O14 0.040(3) 0.081(4) 0.076(3) -0.018(3) -0.010(2) 0.004(3)
O21A 0.111(8) 0.109(7) 0.152(8) 0.013(6) 0.047(7) 0.030(6)
O22A 0.075(5) 0.168(8) 0.071(4) 0.035(4) -0.020(3) -0.037(5)
O23A 0.222(15) 0.088(6) 0.098(6) -0.031(5) -0.055(8) -0.013(8)
O24A 0.088(6) 0.222(12) 0.092(6) 0.030(7) 0.051(5) -0.005(7)
O21B 0.111(8) 0.109(7) 0.152(8) 0.013(6) 0.047(7) 0.030(6)
O22B 0.075(5) 0.168(8) 0.071(4) 0.035(4) -0.020(3) -0.037(5)
O23B 0.222(15) 0.088(6) 0.098(6) -0.031(5) -0.055(8) -0.013(8)
O24B 0.088(6) 0.222(12) 0.092(6) 0.030(7) 0.051(5) -0.005(7)
C1 0.034(3) 0.055(4) 0.048(4) -0.001(3) 0.003(3) 0.004(3)
C2 0.027(3) 0.056(4) 0.048(4) -0.004(3) 0.003(3) 0.002(3)
C3 0.038(3) 0.063(4) 0.039(3) -0.002(3) 0.002(3) -0.005(3)
C4 0.036(3) 0.057(4) 0.056(4) -0.009(3) 0.009(3) 0.005(3)
C5 0.031(3) 0.065(4) 0.050(4) -0.018(3) 0.006(3) -0.012(3)
C6 0.045(4) 0.056(4) 0.037(3) -0.013(3) 0.003(3) -0.010(3)
C7 0.051(4) 0.059(5) 0.061(4) 0.000(4) -0.001(3) 0.002(4)
C8 0.064(5) 0.064(5) 0.067(5) 0.011(4) 0.002(4) -0.010(4)
C9 0.064(5) 0.077(6) 0.087(6) -0.018(5) 0.032(4) -0.030(5)
C10 0.035(3) 0.060(4) 0.052(4) -0.020(3) 0.008(3) -0.002(3)
C11 0.038(3) 0.054(4) 0.038(3) -0.004(3) 0.007(3) -0.003(3)
C12 0.027(3) 0.062(4) 0.041(3) -0.007(3) -0.004(3) -0.004(3)
C13 0.036(3) 0.057(4) 0.042(3) -0.012(3) 0.006(3) -0.010(3)
C14 0.049(4) 0.061(4) 0.050(4) -0.019(3) 0.004(3) -0.005(3)
C15 0.036(3) 0.067(4) 0.040(3) -0.003(3) -0.004(3) -0.005(3)
C16 0.046(4) 0.069(5) 0.041(4) -0.011(3) 0.001(3) -0.006(3)
C17 0.036(3) 0.070(5) 0.045(4) -0.020(3) 0.009(3) -0.008(3)
C18 0.041(4) 0.048(4) 0.063(4) -0.004(3) 0.013(3) -0.006(3)
C19 0.042(4) 0.055(4) 0.072(5) -0.025(4) 0.015(3) -0.016(3)
C20 0.066(5) 0.077(6) 0.078(6) -0.027(5) -0.025(4) -0.003(4)
C21 0.039(4) 0.060(4) 0.048(4) 0.001(3) 0.007(3) -0.011(3)
C22 0.036(3) 0.047(4) 0.045(4) -0.014(3) 0.007(3) -0.008(3)
C23 0.040(4) 0.070(5) 0.047(4) -0.018(3) 0.004(3) -0.005(3)
C24 0.042(4) 0.068(5) 0.059(4) -0.019(4) 0.013(3) -0.004(4)
C25 0.068(5) 0.078(6) 0.074(5) 0.009(5) 0.034(4) 0.006(4)
C26 0.036(4) 0.063(4) 0.049(4) -0.029(4) 0.002(3) -0.006(3)
C27 0.033(4) 0.079(5) 0.062(5) -0.032(4) 0.001(3) 0.002(4)
C28 0.036(4) 0.104(7) 0.079(6) -0.051(5) 0.003(4) -0.002(4)
C29 0.028(4) 0.096(7) 0.096(7) -0.054(6) 0.022(4) -0.022(4)
C30 0.059(5) 0.076(5) 0.061(5) -0.024(4) 0.023(4) -0.029(4)
C31 0.029(3) 0.075(5) 0.060(4) -0.030(4) 0.008(3) -0.006(3)
C32 0.066(5) 0.064(5) 0.071(5) -0.005(4) -0.002(4) 0.000(4)

loop_
_atom_type_symbol
_atom_type_description
_atom_type_scat_dispersion_real
_atom_type_scat_dispersion_imag
_atom_type_scat_source
C C 0.0033 0.0016 'International Tables Vol C Tables 4.2.6.8 and 6.1.1.4'
H H 0.0000 0.0000 'International Tables Vol C Tables 4.2.6.8 and 6.1.1.4'
N N 0.0061 0.0033 'International Tables Vol C Tables 4.2.6.8 and 6.1.1.4'
O O 0.0106 0.0060 'International Tables Vol C Tables 4.2.6.8 and 6.1.1.4'
F F 0.0171 0.0103 'International Tables Vol C Tables 4.2.6.8 and 6.1.1.4'
Cl Cl 0.1484 0.1585 'International Tables Vol C Tables 4.2.6.8 and 6.1.1.4'
Cu Cu 0.3201 1.2651 'International Tables Vol C Tables 4.2.6.8 and 6.1.1.4'

loop_
_geom_angle_atom_site_label_1
_geom_angle_atom_site_label_2
_geom_angle_atom_site_label_3
_geom_angle
_geom_angle_site_symmetry_1
_geom_angle_site_symmetry_3
_geom_angle_publ_flag
O1 Cu1 N6 101.7(2) . . ?
O1 Cu1 N1 99.4(2) . . ?
N6 Cu1 N1 127.8(2) . . ?
O1 Cu1 N4 95.6(2) . . ?
N6 Cu1 N4 116.7(2) . . ?
N1 Cu1 N4 107.8(2) . . ?
O1 Cu1 N3 175.3(2) . . ?
N6 Cu1 N3 82.0(2) . . ?
N1 Cu1 N3 80.3(2) . . ?
N4 Cu1 N3 80.1(2) . . ?
O2 Cu2 N2 95.3(2) . . ?
O2 Cu2 N9 99.5(2) . . ?
N2 Cu2 N9 132.5(2) . . ?
O2 Cu2 N8 176.0(2) . . ?
N2 Cu2 N8 80.8(2) . . ?
N9 Cu2 N8 82.6(2) . . ?
O2 Cu2 N11 101.6(2) . . ?
N2 Cu2 N11 116.9(2) . . ?
N9 Cu2 N11 103.9(2) . . ?
N8 Cu2 N11 81.1(2) . . ?
O11 Cl1 O14 113.8(4) . . ?
O11 Cl1 O12 112.6(4) . . ?
O14 Cl1 O12 108.4(3) . . ?
O11 Cl1 O13 105.8(4) . . ?
O14 Cl1 O13 106.2(4) . . ?
O12 Cl1 O13 109.7(3) . . ?
O22A Cl2 O21A 112.3(5) . . ?
O22B Cl2 O21B 110.1(6) . . ?
O22B Cl2 O24B 110.0(6) . . ?
O21B Cl2 O24B 109.3(6) . . ?
O22B Cl2 O23B 109.6(6) . . ?
O21B Cl2 O23B 108.9(6) . . ?
O24B Cl2 O23B 108.9(6) . . ?
O22A Cl2 O23A 109.8(5) . . ?
O21A Cl2 O23A 109.4(5) . . ?
O22A Cl2 O24A 109.6(4) . . ?
O21A Cl2 O24A 108.0(5) . . ?
O23A Cl2 O24A 107.6(5) . . ?
C2 N1 N2 108.4(5) . . ?
C2 N1 Cu1 113.5(4) . . ?
N2 N1 Cu1 137.0(4) . . ?
C3 N2 N1 106.9(5) . . ?
C3 N2 Cu2 115.2(4) . . ?
N1 N2 Cu2 137.6(4) . . ?
C5 N3 C4 110.9(5) . . ?
C5 N3 C10 110.7(5) . . ?
C4 N3 C10 111.0(5) . . ?
C5 N3 Cu1 110.2(4) . . ?
C4 N3 Cu1 104.8(4) . . ?
C10 N3 Cu1 109.0(4) . . ?
C6 N4 C7 106.2(6) . . ?
C6 N4 Cu1 110.8(5) . . ?
C7 N4 Cu1 142.8(5) . . ?
C6 N5 C8 106.9(6) . . ?
C6 N5 C9 127.2(7) . . ?
C8 N5 C9 125.9(7) . . ?
C11 N6 C12 106.2(5) . . ?
C11 N6 Cu1 112.8(4) . . ?
C12 N6 Cu1 140.9(5) . . ?
C11 N7 C13 106.9(5) . . ?
C11 N7 C14 126.2(5) . . ?
C13 N7 C14 126.9(5) . . ?
C16 N8 C15 111.7(5) . . ?
C16 N8 C21 110.9(5) . . ?
C15 N8 C21 110.7(5) . . ?
C16 N8 Cu2 109.6(4) . . ?
C15 N8 Cu2 107.0(4) . . ?
C21 N8 Cu2 106.6(4) . . ?
C17 N9 C18 108.1(6) . . ?
C17 N9 Cu2 110.9(5) . . ?
C18 N9 Cu2 139.8(4) . . ?
C19 N10 C17 107.3(6) . . ?
C19 N10 C20 126.2(6) . . ?
C17 N10 C20 126.5(7) . . ?
C22 N11 C23 106.0(6) . . ?
C22 N11 Cu2 107.6(4) . . ?
C23 N11 Cu2 146.4(5) . . ?
C22 N12 C24 105.6(6) . . ?
C22 N12 C25 128.0(7) . . ?
C24 N12 C25 126.4(6) . . ?
C26 O1 Cu1 128.0(5) . . ?
C32 O2 Cu2 121.5(4) . . ?
C2 C1 C3 103.6(6) . . ?
N1 C2 C1 110.8(6) . . ?
N1 C2 C4 117.2(5) . . ?
C1 C2 C4 131.9(6) . . ?
N2 C3 C1 110.3(5) . . ?
N2 C3 C15 116.2(6) . . ?
C1 C3 C15 133.5(6) . . ?
N3 C4 C2 108.7(5) . . ?
C6 C5 N3 108.7(6) . . ?
N4 C6 N5 110.4(7) . . ?
N4 C6 C5 121.9(6) . . ?
N5 C6 C5 127.5(6) . . ?
C8 C7 N4 109.4(7) . . ?
C7 C8 N5 107.0(7) . . ?
C11 C10 N3 107.5(5) . . ?
N6 C11 N7 110.9(5) . . ?
N6 C11 C10 122.2(5) . . ?
N7 C11 C10 126.8(6) . . ?
C13 C12 N6 108.8(6) . . ?
C12 C13 N7 107.3(5) . . ?
N8 C15 C3 108.1(5) . . ?
N8 C16 C17 107.5(5) . . ?
N9 C17 N10 109.5(7) . . ?
N9 C17 C16 122.6(6) . . ?
N10 C17 C16 127.6(6) . . ?
C19 C18 N9 106.2(7) . . ?
N10 C19 C18 108.9(6) . . ?
C22 C21 N8 107.0(6) . . ?
N11 C22 N12 112.0(6) . . ?
N11 C22 C21 123.8(6) . . ?
N12 C22 C21 124.2(7) . . ?
C24 C23 N11 109.4(7) . . ?
C23 C24 N12 107.0(6) . . ?
O1 C26 C31 124.3(7) . . ?
O1 C26 C27 119.7(8) . . ?
C31 C26 C27 115.9(7) . . ?
F1 C27 C28 120.0(8) . . ?
F1 C27 C26 120.0(7) . . ?
C28 C27 C26 120.0(9) . . ?
C29 C28 F2 119.6(9) . . ?
C29 C28 C27 122.2(9) . . ?
F2 C28 C27 118.1(11) . . ?
F3 C29 C28 121.1(10) . . ?
F3 C29 C30 120.0(11) . . ?
C28 C29 C30 118.8(8) . . ?
F4 C30 C31 120.1(9) . . ?
F4 C30 C29 120.4(8) . . ?
C31 C30 C29 119.5(9) . . ?
F5 C31 C26 119.9(6) . . ?
F5 C31 C30 116.5(8) . . ?
C26 C31 C30 123.6(8) . . ?

loop_
_geom_bond_atom_site_label_1
_geom_bond_atom_site_label_2
_geom_bond_distance
_geom_bond_site_symmetry_2
_geom_bond_publ_flag
Cu1 O1 1.938(5) . ?
Cu1 N6 2.004(5) . ?
Cu1 N1 2.015(5) . ?
Cu1 N4 2.100(6) . ?
Cu1 N3 2.104(5) . ?
Cu2 O2 1.960(5) . ?
Cu2 N2 1.970(5) . ?
Cu2 N9 2.025(5) . ?
Cu2 N8 2.088(5) . ?
Cu2 N11 2.147(5) . ?
Cu1 Cu2 4.309(1) . ?
Cl1 O11 1.396(6) . ?
Cl1 O14 1.404(5) . ?
Cl1 O12 1.437(6) . ?
Cl1 O13 1.496(6) . ?
Cl2 O22A 1.373(6) . ?
Cl2 O21A 1.385(6) . ?
Cl2 O22B 1.387(8) . ?
Cl2 O21B 1.395(9) . ?
Cl2 O24B 1.397(9) . ?
Cl2 O23B 1.399(9) . ?
Cl2 O23A 1.407(6) . ?
Cl2 O24A 1.410(6) . ?
F1 C27 1.322(10) . ?
F2 C28 1.356(11) . ?
F3 C29 1.348(9) . ?
F4 C30 1.338(10) . ?
F5 C31 1.367(9) . ?
N1 C2 1.331(8) . ?
N1 N2 1.357(7) . ?
N2 C3 1.354(9) . ?
N3 C5 1.478(8) . ?
N3 C4 1.485(9) . ?
N3 C10 1.501(7) . ?
N4 C6 1.349(9) . ?
N4 C7 1.378(10) . ?
N5 C6 1.351(9) . ?
N5 C8 1.391(11) . ?
N5 C9 1.459(10) . ?
N6 C11 1.329(8) . ?
N6 C12 1.384(8) . ?
N7 C11 1.352(8) . ?
N7 C13 1.373(8) . ?
N7 C14 1.452(8) . ?
N8 C16 1.476(8) . ?
N8 C15 1.482(9) . ?
N8 C21 1.505(8) . ?
N9 C17 1.317(9) . ?
N9 C18 1.378(9) . ?
N10 C19 1.334(10) . ?
N10 C17 1.365(8) . ?
N10 C20 1.478(9) . ?
N11 C22 1.308(9) . ?
N11 C23 1.365(9) . ?
N12 C22 1.357(9) . ?
N12 C24 1.373(10) . ?
N12 C25 1.483(10) . ?
O1 C26 1.331(8) . ?
O2 C32 1.438(10) . ?
C1 C2 1.377(9) . ?
C1 C3 1.387(10) . ?
C2 C4 1.502(9) . ?
C3 C15 1.511(9) . ?
C5 C6 1.466(10) . ?
C7 C8 1.351(11) . ?
C10 C11 1.487(9) . ?
C12 C13 1.353(9) . ?
C16 C17 1.479(10) . ?
C18 C19 1.374(9) . ?
C21 C22 1.501(10) . ?
C23 C24 1.353(10) . ?
C26 C31 1.367(11) . ?
C26 C27 1.421(11) . ?
C27 C28 1.382(12) . ?
C28 C29 1.351(14) . ?
C29 C30 1.380(13) . ?
C30 C31 1.378(10) . ?
O3 C41 1.403(5) . ?
O4 C42 1.413(5) . ?

loop_
_geom_hbond_atom_site_label_D
_geom_hbond_atom_site_label_H
_geom_hbond_atom_site_label_A
_geom_hbond_distance_DH
_geom_hbond_distance_HA
_geom_hbond_distance_DA
_geom_hbond_angle_DHA
_geom_hbond_site_symmetry_A
O2 H2 O1 0.82(6) 1.79(7) 2.583(6) 161(8) .
